data_4073976
loop_
_publ_author_name
'Conley, Matthew P.'
'Burns, Christopher T.'
'Jordan, Richard F.'

_publ_section_title
;
 Mechanism of Ethylene Oligomerization by a Cationic Palladium(II) Alkyl
 Complex that Contains a (3,5-Me2-pyrazolyl)2CHSi(p-tolyl)3) Ligand
;
_journal_coden_ASTM ORGND7
_journal_issue 27
_journal_name_full Organometallics
_journal_page_first 6750
_journal_page_last 6759
_journal_paper_doi 10.1021/om7007698
_journal_volume 26
_journal_year 2007
_chemical_formula_sum 'C35 H39 Cl11 N4 Pd Si'
_chemical_formula_weight 1040.14
_space_group_IT_number 2
_symmetry_space_group_name_Hall '-P 1'
_symmetry_space_group_name_H-M 'P -1'
_atom_sites_solution_hydrogens geom
_atom_sites_solution_primary direct
_atom_sites_solution_secondary difmap
_audit_creation_method SHELXL-97
_cell_angle_alpha 114.939(3)
_cell_angle_beta 103.056(3)
_cell_angle_gamma 92.893(3)
_cell_formula_units_Z 4
_cell_length_a 13.379(2)
_cell_length_b 18.531(3)
_cell_length_c 20.735(4)
_cell_measurement_temperature 100(2)
_cell_volume 4478.7(13)
_computing_structure_refinement 'SHELXL-97 (Sheldrick, 1997)'
_computing_structure_solution 'SHELXS-97 (Sheldrick, 1990)'
_diffrn_ambient_temperature 100(2)
_diffrn_measured_fraction_theta_full 0.998
_diffrn_measured_fraction_theta_max 0.998
_diffrn_radiation_monochromator graphite
_diffrn_radiation_source 'fine-focus sealed tube'
_diffrn_radiation_type MoK\a
_diffrn_radiation_wavelength 0.71073
_diffrn_reflns_av_R_equivalents 0.0292
_diffrn_reflns_av_sigmaI/netI 0.0389
_diffrn_reflns_limit_h_max 15
_diffrn_reflns_limit_h_min -15
_diffrn_reflns_limit_k_max 22
_diffrn_reflns_limit_k_min -22
_diffrn_reflns_limit_l_max 24
_diffrn_reflns_limit_l_min -24
_diffrn_reflns_number 43546
_diffrn_reflns_theta_full 25.03
_diffrn_reflns_theta_max 25.03
_diffrn_reflns_theta_min 1.58
_exptl_absorpt_coefficient_mu 1.128
_exptl_crystal_density_diffrn 1.543
_exptl_crystal_density_method 'not measured'
_exptl_crystal_F_000 2096
_refine_diff_density_max 3.574
_refine_diff_density_min -0.944
_refine_diff_density_rms 0.096
_refine_ls_extinction_method none
_refine_ls_goodness_of_fit_ref 1.084
_refine_ls_hydrogen_treatment mixed
_refine_ls_matrix_type full
_refine_ls_number_parameters 951
_refine_ls_number_reflns 15769
_refine_ls_number_restraints 0
_refine_ls_restrained_S_all 1.084
_refine_ls_R_factor_all 0.0538
_refine_ls_R_factor_gt 0.0479
_refine_ls_shift/su_max 0.002
_refine_ls_shift/su_mean 0.000
_refine_ls_structure_factor_coef Fsqd
_refine_ls_weighting_details 'calc w=1/[\s^2^(Fo^2^)+(0.0546P)^2^+6.8138P] where P=(Fo^2^+2Fc^2^)/3'
_refine_ls_weighting_scheme calc
_refine_ls_wR_factor_gt 0.1135
_refine_ls_wR_factor_ref 0.1171
_reflns_number_gt 14256
_reflns_number_total 15769
_reflns_threshold_expression >2sigma(I)
_cod_data_source_file om7007698-file002.cif
_cod_data_source_block chris02s
_cod_original_cell_volume 4478.5(13)
_cod_database_code 4073976

loop_
_symmetry_equiv_pos_as_xyz
'x, y, z'
'-x, -y, -z'

loop_
_atom_site_label
_atom_site_type_symbol
_atom_site_fract_x
_atom_site_fract_y
_atom_site_fract_z
_atom_site_U_iso_or_equiv
_atom_site_adp_type
_atom_site_occupancy
_atom_site_symmetry_multiplicity
_atom_site_calc_flag
_atom_site_refinement_flags
C1 C 0.2806(3) 0.2129(2) 0.6179(2) 0.0230(8) Uani 1 1 d .
C2 C 0.1738(3) 0.1659(2) 0.5792(2) 0.0295(9) Uani 1 1 d .
H2A H 0.1388 0.1649 0.6157 0.044 Uiso 1 1 calc R
H2B H 0.1778 0.1106 0.5455 0.044 Uiso 1 1 calc R
H2C H 0.1343 0.1912 0.5509 0.044 Uiso 1 1 calc R
C3 C 0.3738(3) 0.1818(2) 0.6195(2) 0.0259(9) Uani 1 1 d .
H3 H 0.3808 0.1267 0.5955 0.031 Uiso 1 1 calc R
C4 C 0.4532(3) 0.2459(2) 0.6623(2) 0.0243(9) Uani 1 1 d .
C5 C 0.5677(3) 0.2477(3) 0.6841(3) 0.0318(10) Uani 1 1 d .
H5A H 0.6035 0.2897 0.6765 0.048 Uiso 1 1 calc R
H5B H 0.5843 0.1952 0.6539 0.048 Uiso 1 1 calc R
H5C H 0.5906 0.2595 0.7364 0.048 Uiso 1 1 calc R
C6 C 0.3450(3) 0.5059(2) 0.6473(2) 0.0218(8) Uani 1 1 d .
C7 C 0.2553(3) 0.5231(3) 0.6011(2) 0.0272(9) Uani 1 1 d .
H7A H 0.2028 0.4742 0.5720 0.041 Uiso 1 1 calc R
H7B H 0.2796 0.5400 0.5677 0.041 Uiso 1 1 calc R
H7C H 0.2246 0.5662 0.6333 0.041 Uiso 1 1 calc R
C8 C 0.4488(3) 0.5406(2) 0.6672(2) 0.0254(9) Uani 1 1 d .
H8 H 0.4752 0.5812 0.6560 0.030 Uiso 1 1 calc R
C9 C 0.5055(3) 0.5049(2) 0.7059(2) 0.0234(9) Uani 1 1 d .
C10 C 0.6201(3) 0.5163(3) 0.7392(3) 0.0320(10) Uani 1 1 d .
H10A H 0.6335 0.5258 0.7908 0.048 Uiso 1 1 calc R
H10B H 0.6549 0.5628 0.7371 0.048 Uiso 1 1 calc R
H10C H 0.6471 0.4678 0.7115 0.048 Uiso 1 1 calc R
C11 C 0.4577(3) 0.3935(2) 0.7394(2) 0.0215(8) Uani 1 1 d .
H11 H 0.5339 0.3923 0.7459 0.026 Uiso 1 1 calc R
C12 C 0.3462(3) 0.4976(2) 0.8576(2) 0.0248(9) Uani 1 1 d .
C13 C 0.2569(3) 0.4822(3) 0.8765(2) 0.0275(9) Uani 1 1 d .
H13 H 0.2412 0.4321 0.8775 0.033 Uiso 1 1 calc R
C14 C 0.1903(3) 0.5377(3) 0.8939(2) 0.0298(10) Uani 1 1 d .
H14 H 0.1298 0.5251 0.9064 0.036 Uiso 1 1 calc R
C15 C 0.2103(3) 0.6117(3) 0.8935(2) 0.0296(10) Uani 1 1 d .
C16 C 0.2997(3) 0.6281(3) 0.8750(2) 0.0308(10) Uani 1 1 d .
H16 H 0.3152 0.6785 0.8746 0.037 Uiso 1 1 calc R
C17 C 0.3663(3) 0.5727(2) 0.8571(2) 0.0277(9) Uani 1 1 d .
H17 H 0.4265 0.5854 0.8444 0.033 Uiso 1 1 calc R
C18 C 0.1359(4) 0.6712(3) 0.9094(3) 0.0436(12) Uani 1 1 d .
H18A H 0.0847 0.6609 0.8632 0.065 Uiso 1 1 calc R
H18B H 0.1745 0.7262 0.9319 0.065 Uiso 1 1 calc R
H18C H 0.1000 0.6651 0.9436 0.065 Uiso 1 1 calc R
C19 C 0.5752(3) 0.4769(2) 0.8970(2) 0.0241(9) Uani 1 1 d .
C20 C 0.5951(4) 0.5552(3) 0.9545(2) 0.0304(10) Uani 1 1 d .
H20 H 0.5383 0.5821 0.9659 0.036 Uiso 1 1 calc R
C21 C 0.6944(4) 0.5940(3) 0.9947(2) 0.0372(11) Uani 1 1 d .
H21 H 0.7047 0.6472 1.0333 0.045 Uiso 1 1 calc R
C22 C 0.7800(4) 0.5578(3) 0.9805(2) 0.0372(11) Uani 1 1 d .
C23 C 0.7616(3) 0.4788(3) 0.9248(2) 0.0355(11) Uani 1 1 d .
H23 H 0.8187 0.4516 0.9148 0.043 Uiso 1 1 calc R
C24 C 0.6621(3) 0.4398(3) 0.8842(2) 0.0310(10) Uani 1 1 d .
H24 H 0.6520 0.3861 0.8464 0.037 Uiso 1 1 calc R
C25 C 0.8891(4) 0.6012(4) 1.0233(3) 0.0559(15) Uani 1 1 d .
H25A H 0.9047 0.6453 1.0109 0.084 Uiso 1 1 calc R
H25B H 0.9381 0.5634 1.0105 0.084 Uiso 1 1 calc R
H25C H 0.8955 0.6234 1.0764 0.084 Uiso 1 1 calc R
C26 C 0.4043(3) 0.3315(2) 0.8460(2) 0.0228(8) Uani 1 1 d .
C27 C 0.3059(3) 0.2835(2) 0.8096(2) 0.0256(9) Uani 1 1 d .
H27 H 0.2562 0.2982 0.7785 0.031 Uiso 1 1 calc R
C28 C 0.2791(3) 0.2151(2) 0.8176(2) 0.0289(9) Uani 1 1 d .
H28 H 0.2119 0.1835 0.7917 0.035 Uiso 1 1 calc R
C29 C 0.3493(3) 0.1921(3) 0.8631(2) 0.0308(10) Uani 1 1 d .
C30 C 0.4465(3) 0.2392(3) 0.8999(3) 0.0322(10) Uani 1 1 d .
H30 H 0.4953 0.2248 0.9317 0.039 Uiso 1 1 calc R
C31 C 0.4741(3) 0.3072(2) 0.8913(2) 0.0284(9) Uani 1 1 d .
H31 H 0.5419 0.3379 0.9168 0.034 Uiso 1 1 calc R
C32 C 0.3191(4) 0.1171(3) 0.8711(3) 0.0453(13) Uani 1 1 d .
H32A H 0.2436 0.1072 0.8628 0.068 Uiso 1 1 calc R
H32B H 0.3541 0.1248 0.9210 0.068 Uiso 1 1 calc R
H32C H 0.3401 0.0708 0.8346 0.068 Uiso 1 1 calc R
C33 C 0.8369(3) 0.8940(2) 0.6211(2) 0.0253(9) Uani 1 1 d .
C34 C 0.7348(4) 0.9004(3) 0.5791(3) 0.0396(11) Uani 1 1 d .
H34A H 0.6975 0.8462 0.5432 0.059 Uiso 1 1 calc R
H34B H 0.7458 0.9322 0.5529 0.059 Uiso 1 1 calc R
H34C H 0.6935 0.9269 0.6134 0.059 Uiso 1 1 calc R
C35 C 0.9351(3) 0.9253(2) 0.6234(2) 0.0275(9) Uani 1 1 d .
H35 H 0.9495 0.9548 0.5977 0.033 Uiso 1 1 calc R
C36 C 1.0071(3) 0.9059(2) 0.6693(2) 0.0240(9) Uani 1 1 d .
C37 C 1.1232(3) 0.9250(3) 0.6921(2) 0.0350(11) Uani 1 1 d .
H37A H 1.1471 0.9669 0.7434 0.053 Uiso 1 1 calc R
H37B H 1.1464 0.9445 0.6599 0.053 Uiso 1 1 calc R
H37C H 1.1522 0.8763 0.6882 0.053 Uiso 1 1 calc R
C38 C 0.8539(3) 0.6349(2) 0.6527(2) 0.0212(8) Uani 1 1 d .
C39 C 0.7579(3) 0.5750(2) 0.6055(2) 0.0253(9) Uani 1 1 d .
H39A H 0.7222 0.5625 0.6368 0.038 Uiso 1 1 calc R
H39B H 0.7766 0.5256 0.5712 0.038 Uiso 1 1 calc R
H39C H 0.7119 0.5974 0.5774 0.038 Uiso 1 1 calc R
C40 C 0.9541(3) 0.6188(2) 0.6705(2) 0.0235(9) Uani 1 1 d .
H40 H 0.9735 0.5669 0.6572 0.028 Uiso 1 1 calc R
C41 C 1.0196(3) 0.6912(2) 0.7107(2) 0.0225(8) Uani 1 1 d .
C42 C 1.1351(3) 0.7106(3) 0.7419(3) 0.0309(10) Uani 1 1 d .
H42A H 1.1658 0.7331 0.7143 0.046 Uiso 1 1 calc R
H42B H 1.1626 0.6613 0.7378 0.046 Uiso 1 1 calc R
H42C H 1.1526 0.7501 0.7940 0.046 Uiso 1 1 calc R
C43 C 0.9919(3) 0.8364(2) 0.7487(2) 0.0208(8) Uani 1 1 d .
H43 H 1.0687 0.8429 0.7552 0.025 Uiso 1 1 calc R
C44 C 0.9572(3) 1.0028(2) 0.8539(2) 0.0235(9) Uani 1 1 d .
C45 C 0.8631(3) 1.0117(2) 0.8137(2) 0.0272(9) Uani 1 1 d .
H45 H 0.8112 0.9655 0.7828 0.033 Uiso 1 1 calc R
C46 C 0.8442(3) 1.0860(3) 0.8178(2) 0.0304(10) Uani 1 1 d .
H46 H 0.7797 1.0899 0.7898 0.036 Uiso 1 1 calc R
C47 C 0.9183(4) 1.1548(3) 0.8622(2) 0.0343(10) Uani 1 1 d .
C48 C 1.0114(4) 1.1471(3) 0.9021(2) 0.0333(10) Uani 1 1 d .
H48 H 1.0630 1.1936 0.9327 0.040 Uiso 1 1 calc R
C49 C 1.0312(3) 1.0723(3) 0.8982(2) 0.0310(10) Uani 1 1 d .
H49 H 1.0960 1.0686 0.9261 0.037 Uiso 1 1 calc R
C50 C 0.8962(4) 1.2358(3) 0.8672(3) 0.0480(13) Uani 1 1 d .
H50A H 0.8277 1.2289 0.8339 0.072 Uiso 1 1 calc R
H50B H 0.9495 1.2591 0.8527 0.072 Uiso 1 1 calc R
H50C H 0.8971 1.2719 0.9181 0.072 Uiso 1 1 calc R
C51 C 1.1089(3) 0.9074(2) 0.9074(2) 0.0237(9) Uani 1 1 d .
C52 C 1.2009(3) 0.9327(3) 0.8958(2) 0.0306(10) Uani 1 1 d .
H52 H 1.1964 0.9469 0.8563 0.037 Uiso 1 1 calc R
C53 C 1.2975(3) 0.9376(3) 0.9396(2) 0.0358(11) Uani 1 1 d .
H53 H 1.3580 0.9546 0.9296 0.043 Uiso 1 1 calc R
C54 C 1.3076(4) 0.9180(3) 0.9980(2) 0.0347(11) Uani 1 1 d .
C55 C 1.2190(4) 0.8940(3) 1.0113(2) 0.0345(11) Uani 1 1 d .
H55 H 1.2245 0.8808 1.0514 0.041 Uiso 1 1 calc R
C56 C 1.1210(3) 0.8888(2) 0.9672(2) 0.0271(9) Uani 1 1 d .
H56 H 1.0609 0.8721 0.9778 0.032 Uiso 1 1 calc R
C57 C 1.4144(4) 0.9237(3) 1.0456(3) 0.0549(15) Uani 1 1 d .
H57A H 1.4073 0.9111 1.0859 0.082 Uiso 1 1 calc R
H57B H 1.4528 0.9786 1.0664 0.082 Uiso 1 1 calc R
H57C H 1.4523 0.8852 1.0155 0.082 Uiso 1 1 calc R
C58 C 0.8740(3) 0.8515(2) 0.8687(2) 0.0230(8) Uani 1 1 d .
C59 C 0.7930(3) 0.8901(2) 0.8913(2) 0.0259(9) Uani 1 1 d .
H59 H 0.7898 0.9428 0.8950 0.031 Uiso 1 1 calc R
C60 C 0.7167(3) 0.8538(3) 0.9087(2) 0.0298(10) Uani 1 1 d .
H60 H 0.6622 0.8817 0.9240 0.036 Uiso 1 1 calc R
C61 C 0.7194(3) 0.7772(3) 0.9041(2) 0.0273(9) Uani 1 1 d .
C62 C 0.8013(3) 0.7384(3) 0.8828(2) 0.0280(9) Uani 1 1 d .
H62 H 0.8052 0.6864 0.8804 0.034 Uiso 1 1 calc R
C63 C 0.8768(3) 0.7743(2) 0.8650(2) 0.0245(9) Uani 1 1 d .
H63 H 0.9314 0.7464 0.8501 0.029 Uiso 1 1 calc R
C64 C 0.6343(4) 0.7351(3) 0.9190(3) 0.0447(13) Uani 1 1 d .
H64A H 0.5848 0.7716 0.9349 0.067 Uiso 1 1 calc R
H64B H 0.6648 0.7197 0.9581 0.067 Uiso 1 1 calc R
H64C H 0.5981 0.6867 0.8738 0.067 Uiso 1 1 calc R
C65 C 0.4310(4) 0.8066(3) 0.7446(2) 0.0322(10) Uani 1 1 d .
H65 H 0.5052 0.8069 0.7431 0.039 Uiso 1 1 calc R
C66 C 0.0198(3) 0.6686(2) 0.4843(2) 0.0271(9) Uani 1 1 d .
H66 H -0.0056 0.6448 0.4292 0.033 Uiso 1 1 calc R
C67 C 0.1158(4) 0.8528(3) 0.3954(3) 0.0458(13) Uani 1 1 d .
H67 H 0.0772 0.8005 0.3867 0.055 Uiso 1 1 calc R
C68 C 0.9048(3) 0.4282(3) 0.7402(2) 0.0311(10) Uani 1 1 d .
H68 H 0.9787 0.4282 0.7380 0.037 Uiso 1 1 calc R
C69 C 0.4944(3) 0.3101(3) 0.4783(2) 0.0311(10) Uani 1 1 d .
H69 H 0.4676 0.2834 0.4232 0.037 Uiso 1 1 calc R
C70 C 0.4647(4) 0.9935(4) 0.6537(4) 0.0589(16) Uani 1 1 d .
H70 H 0.4908 0.9475 0.6617 0.071 Uiso 1 1 calc R
Cl1 Cl 0.12040(7) 0.48592(6) 0.69743(6) 0.0254(2) Uani 1 1 d .
Cl2 Cl 0.08268(7) 0.31181(6) 0.68860(6) 0.0256(2) Uani 1 1 d .
Cl3 Cl 0.63690(7) 0.70741(6) 0.70613(6) 0.0250(2) Uani 1 1 d .
Cl4 Cl 0.62703(7) 0.87257(6) 0.69634(6) 0.0274(2) Uani 1 1 d .
Cl5 Cl 0.40904(10) 0.76463(9) 0.80329(8) 0.0524(4) Uani 1 1 d .
Cl6 Cl 0.34918(10) 0.74843(8) 0.65483(7) 0.0494(3) Uani 1 1 d .
Cl7 Cl 0.40478(10) 0.90616(7) 0.77702(7) 0.0454(3) Uani 1 1 d .
Cl8 Cl 0.07055(11) 0.59523(8) 0.50860(7) 0.0489(3) Uani 1 1 d .
Cl9 Cl 0.11656(10) 0.75321(8) 0.51623(7) 0.0465(3) Uani 1 1 d .
Cl10 Cl -0.08582(9) 0.69814(6) 0.52177(6) 0.0338(2) Uani 1 1 d .
Cl11 Cl 0.24957(14) 0.84850(12) 0.41607(14) 0.1013(8) Uani 1 1 d .
Cl12 Cl 0.08967(9) 0.93023(7) 0.47193(7) 0.0377(3) Uani 1 1 d .
Cl13 Cl 0.0723(2) 0.86665(9) 0.31709(9) 0.0978(8) Uani 1 1 d .
Cl14 Cl 0.87306(12) 0.35979(8) 0.77364(8) 0.0530(4) Uani 1 1 d .
Cl15 Cl 0.82384(10) 0.39809(8) 0.65089(7) 0.0483(3) Uani 1 1 d .
Cl16 Cl 0.89113(9) 0.52679(7) 0.79970(7) 0.0407(3) Uani 1 1 d .
Cl17 Cl 0.57224(12) 0.24868(11) 0.50516(9) 0.0659(4) Uani 1 1 d .
Cl18 Cl 0.56582(13) 0.40458(9) 0.50611(8) 0.0710(5) Uani 1 1 d .
Cl19 Cl 0.38711(9) 0.32124(7) 0.51616(6) 0.0366(3) Uani 1 1 d .
Cl20 Cl 0.5023(2) 1.07972(13) 0.73759(12) 0.1067(8) Uani 1 1 d .
Cl21 Cl 0.33076(13) 0.96976(14) 0.61851(14) 0.0987(7) Uani 1 1 d .
Cl22 Cl 0.51705(15) 1.00448(12) 0.58819(13) 0.0902(7) Uani 1 1 d .
N1 N 0.3016(2) 0.29313(19) 0.65825(18) 0.0208(7) Uani 1 1 d .
N2 N 0.4081(2) 0.31232(18) 0.68461(17) 0.0194(7) Uani 1 1 d .
N3 N 0.3367(2) 0.45180(19) 0.67331(17) 0.0205(7) Uani 1 1 d .
N4 N 0.4365(2) 0.45061(19) 0.70836(17) 0.0202(7) Uani 1 1 d .
N5 N 0.8468(2) 0.85712(19) 0.66488(18) 0.0207(7) Uani 1 1 d .
N6 N 0.9521(2) 0.86358(18) 0.69348(17) 0.0193(7) Uani 1 1 d .
N7 N 0.8565(2) 0.71491(18) 0.68184(17) 0.0193(7) Uani 1 1 d .
N8 N 0.9592(2) 0.74907(18) 0.71702(17) 0.0189(7) Uani 1 1 d .
Pd1 Pd 0.21654(2) 0.384152(17) 0.677544(16) 0.01849(8) Uani 1 1 d .
Pd2 Pd 0.74813(2) 0.787700(17) 0.685706(16) 0.01842(8) Uani 1 1 d .
Si1 Si 0.44022(8) 0.42562(6) 0.83816(6) 0.0215(2) Uani 1 1 d .
Si2 Si 0.97798(8) 0.90150(6) 0.84776(6) 0.0214(2) Uani 1 1 d .

loop_
_atom_site_aniso_label
_atom_site_aniso_U_11
_atom_site_aniso_U_22
_atom_site_aniso_U_33
_atom_site_aniso_U_23
_atom_site_aniso_U_13
_atom_site_aniso_U_12
C1 0.026(2) 0.020(2) 0.025(2) 0.0119(17) 0.0072(17) 0.0029(16)
C2 0.027(2) 0.022(2) 0.035(2) 0.0101(19) 0.0046(19) 0.0005(17)
C3 0.029(2) 0.018(2) 0.031(2) 0.0108(18) 0.0080(18) 0.0099(17)
C4 0.022(2) 0.027(2) 0.025(2) 0.0123(18) 0.0064(17) 0.0074(17)
C5 0.024(2) 0.029(2) 0.040(3) 0.012(2) 0.0099(19) 0.0113(18)
C6 0.027(2) 0.0169(19) 0.023(2) 0.0087(16) 0.0113(17) 0.0040(16)
C7 0.029(2) 0.028(2) 0.030(2) 0.0182(19) 0.0080(18) 0.0050(18)
C8 0.026(2) 0.022(2) 0.030(2) 0.0129(18) 0.0089(18) -0.0002(17)
C9 0.023(2) 0.023(2) 0.023(2) 0.0083(17) 0.0093(17) 0.0007(16)
C10 0.021(2) 0.038(3) 0.041(3) 0.022(2) 0.0077(19) -0.0012(18)
C11 0.0178(19) 0.021(2) 0.026(2) 0.0112(17) 0.0050(16) 0.0020(16)
C12 0.028(2) 0.028(2) 0.023(2) 0.0139(18) 0.0101(17) 0.0082(17)
C13 0.034(2) 0.027(2) 0.031(2) 0.0185(19) 0.0125(19) 0.0068(18)
C14 0.031(2) 0.032(2) 0.033(2) 0.017(2) 0.0153(19) 0.0103(19)
C15 0.035(2) 0.026(2) 0.026(2) 0.0092(18) 0.0090(19) 0.0111(19)
C16 0.038(3) 0.022(2) 0.031(2) 0.0119(19) 0.008(2) 0.0037(19)
C17 0.029(2) 0.024(2) 0.030(2) 0.0106(18) 0.0096(18) 0.0033(18)
C18 0.045(3) 0.032(3) 0.057(3) 0.020(2) 0.019(3) 0.017(2)
C19 0.028(2) 0.025(2) 0.021(2) 0.0134(17) 0.0056(17) -0.0004(17)
C20 0.041(3) 0.029(2) 0.020(2) 0.0140(19) 0.0018(19) 0.0016(19)
C21 0.049(3) 0.029(2) 0.026(2) 0.014(2) -0.005(2) -0.005(2)
C22 0.038(3) 0.044(3) 0.028(2) 0.022(2) -0.003(2) -0.015(2)
C23 0.024(2) 0.050(3) 0.031(2) 0.019(2) 0.0046(19) 0.001(2)
C24 0.026(2) 0.034(2) 0.026(2) 0.0088(19) 0.0034(18) -0.0008(19)
C25 0.041(3) 0.062(4) 0.055(3) 0.033(3) -0.009(3) -0.021(3)
C26 0.025(2) 0.022(2) 0.026(2) 0.0125(17) 0.0107(17) 0.0054(16)
C27 0.026(2) 0.028(2) 0.024(2) 0.0123(18) 0.0066(17) 0.0064(17)
C28 0.027(2) 0.026(2) 0.027(2) 0.0087(18) 0.0040(18) -0.0020(18)
C29 0.036(2) 0.025(2) 0.035(2) 0.017(2) 0.009(2) 0.0064(19)
C30 0.031(2) 0.031(2) 0.040(3) 0.022(2) 0.005(2) 0.0101(19)
C31 0.022(2) 0.026(2) 0.036(2) 0.0148(19) 0.0046(18) 0.0016(17)
C32 0.041(3) 0.034(3) 0.061(3) 0.029(3) 0.002(2) -0.002(2)
C33 0.029(2) 0.025(2) 0.027(2) 0.0141(18) 0.0101(18) 0.0088(17)
C34 0.034(3) 0.057(3) 0.045(3) 0.037(3) 0.014(2) 0.016(2)
C35 0.036(2) 0.023(2) 0.027(2) 0.0144(18) 0.0104(19) 0.0009(18)
C36 0.027(2) 0.022(2) 0.022(2) 0.0092(17) 0.0088(17) -0.0011(17)
C37 0.026(2) 0.044(3) 0.034(2) 0.021(2) 0.0045(19) -0.010(2)
C38 0.024(2) 0.0189(19) 0.024(2) 0.0116(17) 0.0087(17) 0.0043(16)
C39 0.024(2) 0.018(2) 0.033(2) 0.0109(18) 0.0060(18) 0.0006(16)
C40 0.026(2) 0.022(2) 0.025(2) 0.0119(17) 0.0077(17) 0.0078(17)
C41 0.023(2) 0.026(2) 0.023(2) 0.0136(17) 0.0075(17) 0.0082(17)
C42 0.017(2) 0.034(2) 0.044(3) 0.020(2) 0.0076(19) 0.0076(18)
C43 0.0160(19) 0.021(2) 0.026(2) 0.0110(17) 0.0052(16) 0.0014(15)
C44 0.027(2) 0.020(2) 0.025(2) 0.0087(17) 0.0120(17) 0.0022(16)
C45 0.025(2) 0.022(2) 0.031(2) 0.0083(18) 0.0080(18) 0.0011(17)
C46 0.033(2) 0.028(2) 0.028(2) 0.0118(19) 0.0068(19) 0.0059(19)
C47 0.046(3) 0.024(2) 0.034(2) 0.015(2) 0.009(2) 0.000(2)
C48 0.036(3) 0.021(2) 0.035(2) 0.0099(19) 0.004(2) -0.0086(18)
C49 0.031(2) 0.029(2) 0.031(2) 0.0130(19) 0.0053(19) -0.0019(19)
C50 0.065(4) 0.026(2) 0.045(3) 0.016(2) 0.001(3) 0.002(2)
C51 0.028(2) 0.019(2) 0.020(2) 0.0056(17) 0.0052(17) 0.0013(16)
C52 0.025(2) 0.040(3) 0.024(2) 0.015(2) 0.0014(18) -0.0016(19)
C53 0.023(2) 0.042(3) 0.035(3) 0.012(2) 0.0048(19) 0.000(2)
C54 0.032(2) 0.027(2) 0.033(2) 0.008(2) -0.002(2) 0.0039(19)
C55 0.049(3) 0.025(2) 0.023(2) 0.0089(19) 0.001(2) 0.004(2)
C56 0.028(2) 0.022(2) 0.026(2) 0.0061(18) 0.0064(18) 0.0024(17)
C57 0.036(3) 0.057(3) 0.060(4) 0.028(3) -0.012(3) 0.001(3)
C58 0.023(2) 0.022(2) 0.022(2) 0.0080(17) 0.0067(17) 0.0005(16)
C59 0.028(2) 0.020(2) 0.028(2) 0.0091(18) 0.0079(18) 0.0031(17)
C60 0.028(2) 0.032(2) 0.033(2) 0.014(2) 0.0134(19) 0.0063(18)
C61 0.025(2) 0.033(2) 0.026(2) 0.0170(19) 0.0064(18) -0.0019(18)
C62 0.029(2) 0.025(2) 0.032(2) 0.0157(19) 0.0063(19) 0.0005(18)
C63 0.022(2) 0.025(2) 0.028(2) 0.0136(18) 0.0060(17) 0.0053(17)
C64 0.033(3) 0.055(3) 0.063(3) 0.040(3) 0.017(2) 0.002(2)
C65 0.033(2) 0.033(2) 0.032(2) 0.015(2) 0.010(2) 0.0058(19)
C66 0.030(2) 0.023(2) 0.028(2) 0.0129(18) 0.0056(18) 0.0053(18)
C67 0.047(3) 0.026(2) 0.062(3) 0.012(2) 0.026(3) 0.005(2)
C68 0.030(2) 0.034(2) 0.039(3) 0.021(2) 0.016(2) 0.0101(19)
C69 0.029(2) 0.034(2) 0.026(2) 0.0125(19) 0.0041(18) -0.0032(19)
C70 0.052(3) 0.068(4) 0.094(5) 0.063(4) 0.031(3) 0.027(3)
Cl1 0.0214(5) 0.0231(5) 0.0348(5) 0.0148(4) 0.0091(4) 0.0074(4)
Cl2 0.0188(5) 0.0246(5) 0.0370(6) 0.0166(4) 0.0084(4) 0.0037(4)
Cl3 0.0186(5) 0.0229(5) 0.0353(5) 0.0150(4) 0.0070(4) 0.0006(4)
Cl4 0.0194(5) 0.0250(5) 0.0417(6) 0.0174(5) 0.0098(4) 0.0063(4)
Cl5 0.0343(7) 0.0814(10) 0.0708(9) 0.0596(8) 0.0165(6) 0.0116(6)
Cl6 0.0391(7) 0.0573(8) 0.0381(7) 0.0098(6) 0.0107(5) -0.0051(6)
Cl7 0.0492(7) 0.0362(6) 0.0542(8) 0.0171(6) 0.0249(6) 0.0146(6)
Cl8 0.0648(9) 0.0508(8) 0.0505(8) 0.0348(6) 0.0220(6) 0.0333(7)
Cl9 0.0430(7) 0.0425(7) 0.0434(7) 0.0115(6) 0.0107(6) -0.0092(5)
Cl10 0.0363(6) 0.0323(6) 0.0352(6) 0.0149(5) 0.0137(5) 0.0091(5)
Cl11 0.0546(10) 0.0787(12) 0.161(2) 0.0264(13) 0.0626(12) 0.0213(9)
Cl12 0.0343(6) 0.0332(6) 0.0474(7) 0.0172(5) 0.0160(5) 0.0062(5)
Cl13 0.218(3) 0.0368(8) 0.0556(10) 0.0232(7) 0.0632(13) 0.0244(11)
Cl14 0.0717(9) 0.0472(7) 0.0725(9) 0.0416(7) 0.0463(8) 0.0242(7)
Cl15 0.0414(7) 0.0605(8) 0.0399(7) 0.0182(6) 0.0116(6) 0.0179(6)
Cl16 0.0330(6) 0.0325(6) 0.0520(7) 0.0129(5) 0.0148(5) 0.0070(5)
Cl17 0.0582(9) 0.1057(13) 0.0608(9) 0.0549(9) 0.0236(7) 0.0443(9)
Cl18 0.0833(11) 0.0489(8) 0.0550(9) -0.0014(7) 0.0299(8) -0.0353(8)
Cl19 0.0373(6) 0.0379(6) 0.0368(6) 0.0162(5) 0.0153(5) 0.0062(5)
Cl20 0.163(2) 0.0786(13) 0.0861(14) 0.0572(12) 0.0102(14) 0.0090(13)
Cl21 0.0466(9) 0.1334(18) 0.158(2) 0.1092(17) 0.0176(11) 0.0147(10)
Cl22 0.0981(13) 0.0895(12) 0.1631(19) 0.0930(14) 0.0986(14) 0.0681(11)
N1 0.0136(16) 0.0224(17) 0.0267(18) 0.0122(15) 0.0036(13) 0.0040(13)
N2 0.0158(16) 0.0191(16) 0.0230(17) 0.0096(14) 0.0046(13) 0.0026(13)
N3 0.0184(17) 0.0213(17) 0.0219(17) 0.0107(14) 0.0037(13) 0.0027(13)
N4 0.0173(16) 0.0216(17) 0.0232(17) 0.0118(14) 0.0047(13) 0.0023(13)
N5 0.0142(16) 0.0216(17) 0.0272(18) 0.0118(15) 0.0056(13) 0.0030(13)
N6 0.0158(16) 0.0188(16) 0.0201(16) 0.0067(14) 0.0036(13) -0.0006(13)
N7 0.0172(16) 0.0173(16) 0.0218(17) 0.0083(14) 0.0034(13) 0.0020(13)
N8 0.0122(15) 0.0196(16) 0.0213(17) 0.0070(14) 0.0025(13) 0.0001(13)
Pd1 0.01526(15) 0.01752(15) 0.02391(16) 0.01039(13) 0.00511(12) 0.00337(11)
Pd2 0.01371(15) 0.01728(15) 0.02485(16) 0.01017(13) 0.00481(12) 0.00213(11)
Si1 0.0211(6) 0.0212(5) 0.0234(6) 0.0110(5) 0.0060(4) 0.0032(4)
Si2 0.0201(5) 0.0199(5) 0.0241(6) 0.0096(5) 0.0071(4) 0.0007(4)

loop_
_atom_type_symbol
_atom_type_description
_atom_type_scat_dispersion_real
_atom_type_scat_dispersion_imag
_atom_type_scat_source
C C 0.0033 0.0016 'International Tables Vol C Tables 4.2.6.8 and 6.1.1.4'
H H 0.0000 0.0000 'International Tables Vol C Tables 4.2.6.8 and 6.1.1.4'
N N 0.0061 0.0033 'International Tables Vol C Tables 4.2.6.8 and 6.1.1.4'
Si Si 0.0817 0.0704 'International Tables Vol C Tables 4.2.6.8 and 6.1.1.4'
Cl Cl 0.1484 0.1585 'International Tables Vol C Tables 4.2.6.8 and 6.1.1.4'
Pd Pd -0.9988 1.0072 'International Tables Vol C Tables 4.2.6.8 and 6.1.1.4'

loop_
_geom_angle_atom_site_label_1
_geom_angle_atom_site_label_2
_geom_angle_atom_site_label_3
_geom_angle
N1 C1 C3 109.3(3)
N1 C1 C2 124.1(4)
C3 C1 C2 126.5(4)
C4 C3 C1 107.2(3)
N2 C4 C3 106.3(3)
N2 C4 C5 123.5(4)
C3 C4 C5 130.3(4)
N3 C6 C8 110.0(4)
N3 C6 C7 124.0(3)
C8 C6 C7 126.0(4)
C9 C8 C6 106.9(4)
N4 C9 C8 106.4(3)
N4 C9 C10 122.5(4)
C8 C9 C10 131.0(4)
N2 C11 N4 110.1(3)
N2 C11 Si1 115.8(3)
N4 C11 Si1 116.2(3)
C13 C12 C17 117.1(4)
C13 C12 Si1 122.5(3)
C17 C12 Si1 120.3(3)
C14 C13 C12 121.8(4)
C13 C14 C15 121.0(4)
C14 C15 C16 117.9(4)
C14 C15 C18 121.3(4)
C16 C15 C18 120.8(4)
C17 C16 C15 121.4(4)
C16 C17 C12 120.8(4)
C20 C19 C24 116.4(4)
C20 C19 Si1 121.9(3)
C24 C19 Si1 121.7(3)
C21 C20 C19 121.7(4)
C20 C21 C22 121.7(4)
C21 C22 C23 117.5(4)
C21 C22 C25 121.7(5)
C23 C22 C25 120.8(5)
C24 C23 C22 120.9(4)
C23 C24 C19 121.8(4)
C27 C26 C31 116.7(4)
C27 C26 Si1 122.2(3)
C31 C26 Si1 121.1(3)
C28 C27 C26 121.6(4)
C27 C28 C29 120.9(4)
C30 C29 C28 118.2(4)
C30 C29 C32 121.6(4)
C28 C29 C32 120.2(4)
C29 C30 C31 121.2(4)
C30 C31 C26 121.5(4)
N5 C33 C35 109.4(4)
N5 C33 C34 123.3(4)
C35 C33 C34 127.3(4)
C36 C35 C33 107.8(4)
N6 C36 C35 106.0(3)
N6 C36 C37 123.5(4)
C35 C36 C37 130.4(4)
N7 C38 C40 109.2(3)
N7 C38 C39 123.8(3)
C40 C38 C39 126.9(4)
C41 C40 C38 107.6(3)
N8 C41 C40 106.3(3)
N8 C41 C42 122.5(4)
C40 C41 C42 131.1(4)
N6 C43 N8 109.2(3)
N6 C43 Si2 116.6(3)
N8 C43 Si2 117.0(3)
C49 C44 C45 117.1(4)
C49 C44 Si2 122.9(3)
C45 C44 Si2 119.9(3)
C46 C45 C44 121.6(4)
C45 C46 C47 120.8(4)
C48 C47 C46 118.2(4)
C48 C47 C50 121.4(4)
C46 C47 C50 120.4(4)
C47 C48 C49 121.3(4)
C44 C49 C48 120.9(4)
C56 C51 C52 116.0(4)
C56 C51 Si2 122.2(3)
C52 C51 Si2 121.8(3)
C53 C52 C51 122.1(4)
C52 C53 C54 120.8(4)
C55 C54 C53 118.4(4)
C55 C54 C57 121.4(5)
C53 C54 C57 120.2(5)
C54 C55 C56 121.1(4)
C55 C56 C51 121.5(4)
C59 C58 C63 117.4(4)
C59 C58 Si2 121.5(3)
C63 C58 Si2 121.1(3)
C60 C59 C58 121.7(4)
C61 C60 C59 120.5(4)
C60 C61 C62 118.4(4)
C60 C61 C64 121.2(4)
C62 C61 C64 120.4(4)
C63 C62 C61 121.1(4)
C62 C63 C58 120.9(4)
Cl6 C65 Cl7 108.9(2)
Cl6 C65 Cl5 109.7(2)
Cl7 C65 Cl5 110.4(2)
Cl8 C66 Cl9 110.6(2)
Cl8 C66 Cl10 110.0(2)
Cl9 C66 Cl10 109.9(2)
Cl13 C67 Cl12 110.6(3)
Cl13 C67 Cl11 112.7(3)
Cl12 C67 Cl11 109.0(3)
Cl15 C68 Cl14 109.6(2)
Cl15 C68 Cl16 110.2(2)
Cl14 C68 Cl16 110.4(2)
Cl18 C69 Cl17 111.1(2)
Cl18 C69 Cl19 110.0(2)
Cl17 C69 Cl19 110.0(2)
Cl21 C70 Cl20 111.8(3)
Cl21 C70 Cl22 108.2(3)
Cl20 C70 Cl22 111.4(3)
C1 N1 N2 105.8(3)
C1 N1 Pd1 135.2(3)
N2 N1 Pd1 118.7(2)
C4 N2 N1 111.4(3)
C4 N2 C11 127.2(3)
N1 N2 C11 120.6(3)
C6 N3 N4 105.8(3)
C6 N3 Pd1 135.1(3)
N4 N3 Pd1 119.0(2)
C9 N4 N3 110.8(3)
C9 N4 C11 128.3(3)
N3 N4 C11 120.9(3)
C33 N5 N6 106.0(3)
C33 N5 Pd2 135.4(3)
N6 N5 Pd2 118.1(2)
C36 N6 N5 110.7(3)
C36 N6 C43 127.5(3)
N5 N6 C43 121.3(3)
C38 N7 N8 106.2(3)
C38 N7 Pd2 134.8(3)
N8 N7 Pd2 119.0(2)
C41 N8 N7 110.7(3)
C41 N8 C43 128.3(3)
N7 N8 C43 120.7(3)
N3 Pd1 N1 88.18(13)
N3 Pd1 Cl1 91.66(9)
N1 Pd1 Cl1 179.17(9)
N3 Pd1 Cl2 177.11(9)
N1 Pd1 Cl2 92.80(9)
Cl1 Pd1 Cl2 87.40(4)
N7 Pd2 N5 87.60(12)
N7 Pd2 Cl3 91.89(9)
N5 Pd2 Cl3 178.57(10)
N7 Pd2 Cl4 177.15(9)
N5 Pd2 Cl4 93.28(9)
Cl3 Pd2 Cl4 87.30(4)
C12 Si1 C26 114.42(18)
C12 Si1 C19 110.79(19)
C26 Si1 C19 110.91(18)
C12 Si1 C11 111.26(17)
C26 Si1 C11 107.56(17)
C19 Si1 C11 101.04(17)
C58 Si2 C44 113.87(18)
C58 Si2 C51 110.76(18)
C44 Si2 C51 110.88(18)
C58 Si2 C43 111.84(17)
C44 Si2 C43 106.85(17)
C51 Si2 C43 101.95(17)

loop_
_geom_bond_atom_site_label_1
_geom_bond_atom_site_label_2
_geom_bond_distance
C1 N1 1.338(5)
C1 C3 1.399(6)
C1 C2 1.488(5)
C3 C4 1.373(6)
C4 N2 1.348(5)
C4 C5 1.490(5)
C6 N3 1.334(5)
C6 C8 1.392(6)
C6 C7 1.496(5)
C8 C9 1.371(6)
C9 N4 1.356(5)
C9 C10 1.496(6)
C11 N2 1.454(5)
C11 N4 1.461(5)
C11 Si1 1.951(4)
C12 C13 1.392(6)
C12 C17 1.409(6)
C12 Si1 1.862(4)
C13 C14 1.381(6)
C14 C15 1.388(6)
C15 C16 1.392(6)
C15 C18 1.506(6)
C16 C17 1.380(6)
C19 C20 1.398(6)
C19 C24 1.400(6)
C19 Si1 1.873(4)
C20 C21 1.369(6)
C21 C22 1.383(7)
C22 C23 1.395(7)
C22 C25 1.503(6)
C23 C24 1.373(6)
C26 C27 1.400(6)
C26 C31 1.401(6)
C26 Si1 1.868(4)
C27 C28 1.387(6)
C28 C29 1.390(6)
C29 C30 1.383(6)
C29 C32 1.512(6)
C30 C31 1.387(6)
C33 N5 1.337(5)
C33 C35 1.391(6)
C33 C34 1.485(6)
C35 C36 1.368(6)
C36 N6 1.361(5)
C36 C37 1.494(6)
C38 N7 1.339(5)
C38 C40 1.390(5)
C38 C39 1.487(5)
C40 C41 1.368(6)
C41 N8 1.355(5)
C41 C42 1.493(5)
C43 N6 1.445(5)
C43 N8 1.464(5)
C43 Si2 1.952(4)
C44 C49 1.394(6)
C44 C45 1.403(6)
C44 Si2 1.867(4)
C45 C46 1.383(6)
C46 C47 1.389(6)
C47 C48 1.380(6)
C47 C50 1.509(6)
C48 C49 1.398(6)
C51 C56 1.400(6)
C51 C52 1.401(6)
C51 Si2 1.870(4)
C52 C53 1.375(6)
C53 C54 1.385(7)
C54 C55 1.371(7)
C54 C57 1.512(6)
C55 C56 1.391(6)
C58 C59 1.390(6)
C58 C63 1.402(6)
C58 Si2 1.861(4)
C59 C60 1.389(6)
C60 C61 1.384(6)
C61 C62 1.394(6)
C61 C64 1.508(6)
C62 C63 1.380(6)
C65 Cl6 1.758(5)
C65 Cl7 1.762(4)
C65 Cl5 1.764(4)
C66 Cl8 1.754(4)
C66 Cl9 1.763(4)
C66 Cl10 1.765(4)
C67 Cl13 1.726(6)
C67 Cl12 1.755(5)
C67 Cl11 1.758(5)
C68 Cl15 1.753(5)
C68 Cl14 1.758(4)
C68 Cl16 1.768(4)
C69 Cl18 1.744(4)
C69 Cl17 1.756(5)
C69 Cl19 1.767(4)
C70 Cl21 1.731(6)
C70 Cl20 1.734(7)
C70 Cl22 1.740(6)
Cl1 Pd1 2.2825(10)
Cl2 Pd1 2.2933(10)
Cl3 Pd2 2.2804(10)
Cl4 Pd2 2.2964(10)
N1 N2 1.374(4)
N1 Pd1 2.032(3)
N3 N4 1.375(4)
N3 Pd1 2.029(3)
N5 N6 1.377(4)
N5 Pd2 2.034(3)
N7 N8 1.375(4)
N7 Pd2 2.022(3)

loop_
_geom_torsion_atom_site_label_1
_geom_torsion_atom_site_label_2
_geom_torsion_atom_site_label_3
_geom_torsion_atom_site_label_4
_geom_torsion
N1 C1 C3 C4 -0.1(5)
C2 C1 C3 C4 -179.1(4)
C1 C3 C4 N2 -0.3(5)
C1 C3 C4 C5 178.4(4)
N3 C6 C8 C9 0.9(5)
C7 C6 C8 C9 -176.8(4)
C6 C8 C9 N4 0.2(4)
C6 C8 C9 C10 178.3(4)
C17 C12 C13 C14 0.2(6)
Si1 C12 C13 C14 177.1(3)
C12 C13 C14 C15 -0.2(7)
C13 C14 C15 C16 0.0(6)
C13 C14 C15 C18 177.5(4)
C14 C15 C16 C17 0.4(6)
C18 C15 C16 C17 -177.2(4)
C15 C16 C17 C12 -0.5(7)
C13 C12 C17 C16 0.2(6)
Si1 C12 C17 C16 -176.9(3)
C24 C19 C20 C21 1.7(6)
Si1 C19 C20 C21 -176.4(3)
C19 C20 C21 C22 0.0(7)
C20 C21 C22 C23 -1.8(7)
C20 C21 C22 C25 178.3(4)
C21 C22 C23 C24 2.0(7)
C25 C22 C23 C24 -178.1(4)
C22 C23 C24 C19 -0.4(7)
C20 C19 C24 C23 -1.5(6)
Si1 C19 C24 C23 176.6(3)
C31 C26 C27 C28 -0.3(6)
Si1 C26 C27 C28 -178.0(3)
C26 C27 C28 C29 0.6(6)
C27 C28 C29 C30 -0.2(6)
C27 C28 C29 C32 -179.7(4)
C28 C29 C30 C31 -0.6(7)
C32 C29 C30 C31 178.9(4)
C29 C30 C31 C26 1.0(7)
C27 C26 C31 C30 -0.5(6)
Si1 C26 C31 C30 177.3(3)
N5 C33 C35 C36 0.8(5)
C34 C33 C35 C36 179.6(4)
C33 C35 C36 N6 0.2(5)
C33 C35 C36 C37 -179.2(4)
N7 C38 C40 C41 -1.1(5)
C39 C38 C40 C41 175.8(4)
C38 C40 C41 N8 0.6(4)
C38 C40 C41 C42 -177.5(4)
C49 C44 C45 C46 -0.2(6)
Si2 C44 C45 C46 178.9(3)
C44 C45 C46 C47 0.0(7)
C45 C46 C47 C48 0.1(7)
C45 C46 C47 C50 -179.1(4)
C46 C47 C48 C49 0.0(7)
C50 C47 C48 C49 179.1(4)
C45 C44 C49 C48 0.3(6)
Si2 C44 C49 C48 -178.8(3)
C47 C48 C49 C44 -0.2(7)
C56 C51 C52 C53 1.1(6)
Si2 C51 C52 C53 179.7(4)
C51 C52 C53 C54 -0.5(7)
C52 C53 C54 C55 -0.3(7)
C52 C53 C54 C57 -180.0(5)
C53 C54 C55 C56 0.5(7)
C57 C54 C55 C56 -179.8(4)
C54 C55 C56 C51 0.2(6)
C52 C51 C56 C55 -0.9(6)
Si2 C51 C56 C55 -179.5(3)
C63 C58 C59 C60 -0.9(6)
Si2 C58 C59 C60 -178.4(3)
C58 C59 C60 C61 0.1(6)
C59 C60 C61 C62 1.1(6)
C59 C60 C61 C64 -176.9(4)
C60 C61 C62 C63 -1.5(6)
C64 C61 C62 C63 176.5(4)
C61 C62 C63 C58 0.7(6)
C59 C58 C63 C62 0.5(6)
Si2 C58 C63 C62 178.0(3)
C3 C1 N1 N2 0.5(4)
C2 C1 N1 N2 179.5(4)
C3 C1 N1 Pd1 173.4(3)
C2 C1 N1 Pd1 -7.5(6)
C3 C4 N2 N1 0.7(4)
C5 C4 N2 N1 -178.2(4)
C3 C4 N2 C11 170.4(4)
C5 C4 N2 C11 -8.5(6)
C1 N1 N2 C4 -0.7(4)
Pd1 N1 N2 C4 -175.1(3)
C1 N1 N2 C11 -171.2(3)
Pd1 N1 N2 C11 14.5(4)
N4 C11 N2 C4 127.0(4)
Si1 C11 N2 C4 -98.8(4)
N4 C11 N2 N1 -64.2(4)
Si1 C11 N2 N1 70.1(4)
C8 C6 N3 N4 -1.6(4)
C7 C6 N3 N4 176.2(3)
C8 C6 N3 Pd1 173.2(3)
C7 C6 N3 Pd1 -9.1(6)
C8 C9 N4 N3 -1.2(4)
C10 C9 N4 N3 -179.5(4)
C8 C9 N4 C11 176.1(4)
C10 C9 N4 C11 -2.2(6)
C6 N3 N4 C9 1.7(4)
Pd1 N3 N4 C9 -174.1(2)
C6 N3 N4 C11 -175.8(3)
Pd1 N3 N4 C11 8.5(4)
N2 C11 N4 C9 -126.7(4)
Si1 C11 N4 C9 99.3(4)
N2 C11 N4 N3 50.3(4)
Si1 C11 N4 N3 -83.7(4)
C35 C33 N5 N6 -1.4(4)
C34 C33 N5 N6 179.8(4)
C35 C33 N5 Pd2 -172.7(3)
C34 C33 N5 Pd2 8.5(6)
C35 C36 N6 N5 -1.1(4)
C37 C36 N6 N5 178.3(4)
C35 C36 N6 C43 -173.3(4)
C37 C36 N6 C43 6.1(6)
C33 N5 N6 C36 1.6(4)
Pd2 N5 N6 C36 174.6(2)
C33 N5 N6 C43 174.4(3)
Pd2 N5 N6 C43 -12.6(4)
N8 C43 N6 C36 -124.8(4)
Si2 C43 N6 C36 99.8(4)
N8 C43 N6 N5 63.7(4)
Si2 C43 N6 N5 -71.7(4)
C40 C38 N7 N8 1.1(4)
C39 C38 N7 N8 -175.9(3)
C40 C38 N7 Pd2 -177.2(3)
C39 C38 N7 Pd2 5.8(6)
C40 C41 N8 N7 0.1(4)
C42 C41 N8 N7 178.4(3)
C40 C41 N8 C43 -173.7(4)
C42 C41 N8 C43 4.6(6)
C38 N7 N8 C41 -0.7(4)
Pd2 N7 N8 C41 177.9(2)
C38 N7 N8 C43 173.6(3)
Pd2 N7 N8 C43 -7.8(4)
N6 C43 N8 C41 121.8(4)
Si2 C43 N8 C41 -102.9(4)
N6 C43 N8 N7 -51.4(4)
Si2 C43 N8 N7 83.8(4)
C6 N3 Pd1 N1 142.7(4)
N4 N3 Pd1 N1 -43.1(3)
C6 N3 Pd1 Cl1 -36.5(4)
N4 N3 Pd1 Cl1 137.7(3)
C6 N3 Pd1 Cl2 -107.5(18)
N4 N3 Pd1 Cl2 66.8(19)
C1 N1 Pd1 N3 -140.6(4)
N2 N1 Pd1 N3 31.7(3)
C1 N1 Pd1 Cl1 -61(6)
N2 N1 Pd1 Cl1 111(6)
C1 N1 Pd1 Cl2 42.1(4)
N2 N1 Pd1 Cl2 -145.6(3)
C38 N7 Pd2 N5 -138.0(4)
N8 N7 Pd2 N5 43.9(3)
C38 N7 Pd2 Cl3 40.7(4)
N8 N7 Pd2 Cl3 -137.4(2)
C38 N7 Pd2 Cl4 114.0(17)
N8 N7 Pd2 Cl4 -64.1(19)
C33 N5 Pd2 N7 136.7(4)
N6 N5 Pd2 N7 -33.8(3)
C33 N5 Pd2 Cl3 68(4)
N6 N5 Pd2 Cl3 -103(4)
C33 N5 Pd2 Cl4 -46.1(4)
N6 N5 Pd2 Cl4 143.5(2)
C13 C12 Si1 C26 0.1(4)
C17 C12 Si1 C26 177.0(3)
C13 C12 Si1 C19 -126.2(4)
C17 C12 Si1 C19 50.7(4)
C13 C12 Si1 C11 122.3(3)
C17 C12 Si1 C11 -60.9(4)
C27 C26 Si1 C12 51.4(4)
C31 C26 Si1 C12 -126.2(3)
C27 C26 Si1 C19 177.6(3)
C31 C26 Si1 C19 0.0(4)
C27 C26 Si1 C11 -72.7(4)
C31 C26 Si1 C11 109.6(3)
C20 C19 Si1 C12 8.8(4)
C24 C19 Si1 C12 -169.1(3)
C20 C19 Si1 C26 -119.4(3)
C24 C19 Si1 C26 62.7(4)
C20 C19 Si1 C11 126.8(3)
C24 C19 Si1 C11 -51.1(4)
N2 C11 Si1 C12 -105.9(3)
N4 C11 Si1 C12 25.6(3)
N2 C11 Si1 C26 20.2(3)
N4 C11 Si1 C26 151.6(3)
N2 C11 Si1 C19 136.5(3)
N4 C11 Si1 C19 -92.1(3)
C59 C58 Si2 C44 -3.9(4)
C63 C58 Si2 C44 178.7(3)
C59 C58 Si2 C51 121.8(3)
C63 C58 Si2 C51 -55.5(4)
C59 C58 Si2 C43 -125.2(3)
C63 C58 Si2 C43 57.4(4)
C49 C44 Si2 C58 125.3(3)
C45 C44 Si2 C58 -53.8(4)
C49 C44 Si2 C51 -0.4(4)
C45 C44 Si2 C51 -179.5(3)
C49 C44 Si2 C43 -110.7(4)
C45 C44 Si2 C43 70.2(4)
C56 C51 Si2 C58 -10.0(4)
C52 C51 Si2 C58 171.4(3)
C56 C51 Si2 C44 117.4(3)
C52 C51 Si2 C44 -61.2(4)
C56 C51 Si2 C43 -129.2(3)
C52 C51 Si2 C43 52.3(4)
N6 C43 Si2 C58 105.9(3)
N8 C43 Si2 C58 -26.0(3)
N6 C43 Si2 C44 -19.3(3)
N8 C43 Si2 C44 -151.3(3)
N6 C43 Si2 C51 -135.7(3)
N8 C43 Si2 C51 92.3(3)
